data_7000750
loop_
_publ_author_name
'Cheng, Mei-Ling'
'Li, Hong-Xi'
'Liu, Lei-Lei'
'Wang, Hui-Hui'
'Zhang, Yong'
'Lang, Jian-Ping'

_publ_section_title
;
 Unique formation of mono-, tetra- and nona-nuclear zinc complexes from
 protonolysis reactions of [Zn(dmpzm)Et2]
;
_journal_coden_ASTM DTARAF
_journal_issue 11
_journal_name_full 'Dalton Transactions'
_journal_page_first 2012
_journal_page_last 2019
_journal_paper_doi 10.1039/b819637k
_journal_year 2009
_chemical_formula_moiety 'C50 H90 N8 O14 Zn9, 2(C7 H8)'
_chemical_formula_sum 'C64 H106 N8 O14 Zn9'
_chemical_formula_weight 1800.08
_space_group_IT_number 12
_symmetry_cell_setting monoclinic
_symmetry_space_group_name_Hall '-C 2y'
_symmetry_space_group_name_H-M 'C 1 2/m 1'
_atom_sites_solution_hydrogens geom
_atom_sites_solution_primary direct
_atom_sites_solution_secondary difmap
_audit_creation_method SHELXL-97
_cell_angle_alpha 90.00
_cell_angle_beta 128.64(3)
_cell_angle_gamma 90.00
_cell_formula_units_Z 2
_cell_length_a 23.993(5)
_cell_length_b 13.776(3)
_cell_length_c 15.394(3)
_cell_measurement_reflns_used 5915
_cell_measurement_temperature 193(2)
_cell_measurement_theta_max 25.3491
_cell_measurement_theta_min 3.2029
_cell_volume 3974(2)
_computing_cell_refinement CrystalClear
_computing_data_collection CrystalClear
_computing_data_reduction CrystalStructure
_computing_molecular_graphics 'Shelxl-97 (Sheldrick, 1997)'
_computing_publication_material 'Shelxl-97 (Sheldrick, 1997)'
_computing_structure_refinement 'SHELXL-97 (Sheldrick, 1997)'
_computing_structure_solution 'SHELXS-97 (Sheldrick, 1990)'
_diffrn_ambient_temperature 193(2)
_diffrn_detector_area_resol_mean 0
_diffrn_measured_fraction_theta_full 0.998
_diffrn_measured_fraction_theta_max 0.998
_diffrn_measurement_device_type 'Rigaku Mercury'
_diffrn_measurement_method \w
_diffrn_radiation_monochromator graphite
_diffrn_radiation_source 'fine-focus sealed tube'
_diffrn_radiation_type MoK\a
_diffrn_radiation_wavelength 0.71073
_diffrn_reflns_av_R_equivalents 0.0605
_diffrn_reflns_av_sigmaI/netI 0.0474
_diffrn_reflns_limit_h_max 28
_diffrn_reflns_limit_h_min -28
_diffrn_reflns_limit_k_max 14
_diffrn_reflns_limit_k_min -16
_diffrn_reflns_limit_l_max 18
_diffrn_reflns_limit_l_min -18
_diffrn_reflns_number 19491
_diffrn_reflns_theta_full 25.34
_diffrn_reflns_theta_max 25.34
_diffrn_reflns_theta_min 3.20
_diffrn_standards_decay_% 0
_diffrn_standards_interval_count 0
_diffrn_standards_interval_time 0
_diffrn_standards_number 0
_exptl_absorpt_coefficient_mu 2.725
_exptl_absorpt_correction_T_max 0.612
_exptl_absorpt_correction_T_min 0.410
_exptl_absorpt_correction_type multi-scan
_exptl_absorpt_process_details 'Jacobson, R. (1998) Private communication.'
_exptl_crystal_colour Colorless
_exptl_crystal_density_diffrn 1.504
_exptl_crystal_density_method 'not measured'
_exptl_crystal_description Block
_exptl_crystal_F_000 1856
_exptl_crystal_size_max 0.36
_exptl_crystal_size_mid 0.20
_exptl_crystal_size_min 0.18
_refine_diff_density_max 0.749
_refine_diff_density_min -0.680
_refine_diff_density_rms 0.087
_refine_ls_extinction_method none
_refine_ls_goodness_of_fit_ref 1.139
_refine_ls_hydrogen_treatment constr
_refine_ls_matrix_type full
_refine_ls_number_parameters 232
_refine_ls_number_reflns 3781
_refine_ls_number_restraints 4
_refine_ls_restrained_S_all 1.145
_refine_ls_R_factor_all 0.0831
_refine_ls_R_factor_gt 0.0643
_refine_ls_shift/su_max 0.046
_refine_ls_shift/su_mean 0.002
_refine_ls_structure_factor_coef Fsqd
_refine_ls_weighting_details 'calc w=1/[\s^2^(Fo^2^)+(0.0496P)^2^+15.2789P] where P=(Fo^2^+2Fc^2^)/3'
_refine_ls_weighting_scheme calc
_refine_ls_wR_factor_gt 0.1308
_refine_ls_wR_factor_ref 0.1392
_reflns_number_gt 3082
_reflns_number_total 3781
_reflns_threshold_expression >2sigma(I)
_cod_data_source_file B819637K.txt
_cod_data_source_block 6
_cod_original_sg_symbol_H-M 'C 2/m'
_cod_database_code 7000750

loop_
_symmetry_equiv_pos_as_xyz
'x, y, z'
'-x, y, -z'
'x+1/2, y+1/2, z'
'-x+1/2, y+1/2, -z'
'-x, -y, -z'
'x, -y, z'
'-x+1/2, -y+1/2, -z'
'x+1/2, -y+1/2, z'

loop_
_atom_site_label
_atom_site_type_symbol
_atom_site_fract_x
_atom_site_fract_y
_atom_site_fract_z
_atom_site_U_iso_or_equiv
_atom_site_adp_type
_atom_site_occupancy
_atom_site_symmetry_multiplicity
_atom_site_calc_flag
_atom_site_refinement_flags
_atom_site_disorder_assembly
_atom_site_disorder_group
Zn1 Zn 0.85170(4) 0.5000 0.43031(8) 0.0468(3) Uani 1 2 d S . .
Zn2 Zn 0.5000 0.5000 0.0000 0.0340(3) Uani 1 4 d S . .
Zn3 Zn 0.41002(4) 0.5000 0.09062(7) 0.0357(2) Uani 1 2 d S . .
Zn4 Zn 0.55280(16) 0.6306(3) 0.1963(2) 0.0368(7) Uani 0.480(7) 1 d P . 1
Zn4A Zn 0.57779(17) 0.5901(3) 0.2266(2) 0.0405(7) Uani 0.520(7) 1 d P . 2
O1 O 0.7456(3) 0.5000 0.3555(5) 0.0529(14) Uani 1 2 d SD . .
O2 O 0.6427(3) 0.5332(4) 0.3129(5) 0.043(2) Uani 0.50 1 d PD . .
O3 O 0.5046(2) 0.5000 0.1315(4) 0.0379(11) Uani 1 2 d S . .
O4 O 0.4177(2) 0.3890(3) -0.0917(4) 0.0632(12) Uani 1 1 d . . .
O5 O 0.36017(17) 0.3853(3) -0.0226(3) 0.0397(8) Uani 1 1 d . . .
N1 N 0.8459(2) 0.6086(3) 0.3306(4) 0.0491(12) Uani 1 1 d . . .
N2 N 0.8222(2) 0.5866(3) 0.2251(4) 0.0465(11) Uani 1 1 d . . .
C1 C 0.9083(4) 0.7435(5) 0.4625(6) 0.075(2) Uani 1 1 d . . .
H1A H 0.8720 0.7525 0.4702 0.112 Uiso 1 1 calc R . .
H1B H 0.9277 0.8054 0.4651 0.112 Uiso 1 1 calc R . .
H1C H 0.9456 0.7034 0.5220 0.112 Uiso 1 1 calc R . .
C2 C 0.8770(3) 0.6958(4) 0.3543(6) 0.0540(16) Uani 1 1 d . . .
C3 C 0.8727(3) 0.7281(4) 0.2645(6) 0.0636(19) Uani 1 1 d . . .
H3 H 0.8904 0.7865 0.2604 0.076 Uiso 1 1 calc R . .
C4 C 0.8377(3) 0.6585(4) 0.1836(6) 0.0571(17) Uani 1 1 d . . .
C5 C 0.8169(4) 0.6528(5) 0.0701(6) 0.074(2) Uani 1 1 d . . .
H5A H 0.8407 0.5990 0.0665 0.111 Uiso 1 1 calc R . .
H5B H 0.8302 0.7118 0.0542 0.111 Uiso 1 1 calc R . .
H5C H 0.7662 0.6440 0.0164 0.111 Uiso 1 1 calc R . .
C6 C 0.7803(4) 0.5000 0.1740(7) 0.0445(19) Uani 1 2 d S . .
H6A H 0.7588 0.5000 0.0957 0.053 Uiso 1 2 calc SR . .
H6B H 0.7421 0.5000 0.1794 0.053 Uiso 1 2 calc SR . .
C7 C 1.0014(4) 0.5000 0.6393(8) 0.061(2) Uani 1 2 d S . .
H7A H 1.0316 0.5000 0.7191 0.091 Uiso 1 2 calc SR . .
H7B H 1.0109 0.5569 0.6144 0.091 Uiso 0.50 1 calc PR . .
H7C H 1.0109 0.4431 0.6144 0.091 Uiso 0.50 1 calc PR . .
C8 C 0.9242(4) 0.5000 0.5923(7) 0.055(2) Uani 1 2 d S . .
H8A H 0.9164 0.5567 0.6209 0.066 Uiso 0.50 1 calc PR . .
H8B H 0.9164 0.4433 0.6209 0.066 Uiso 0.50 1 calc PR . .
C9 C 0.7406(6) 0.6379(8) 0.4358(10) 0.056(3) Uiso 0.50 1 d PD . .
H9A H 0.7052 0.6707 0.4356 0.084 Uiso 0.50 1 calc PR . .
H9B H 0.7574 0.6806 0.4073 0.084 Uiso 0.50 1 calc PR . .
H9C H 0.7798 0.6194 0.5105 0.084 Uiso 0.50 1 calc PR . .
C10 C 0.7087(5) 0.5497(7) 0.3648(9) 0.042(3) Uani 0.50 1 d PD . .
C11 C 0.5467(8) 0.7551(11) 0.2425(13) 0.064(2) Uani 0.520(7) 1 d P . 1
H11A H 0.5260 0.7494 0.2799 0.076 Uiso 0.520(7) 1 calc PR . 1
H11B H 0.5941 0.7825 0.2946 0.076 Uiso 0.520(7) 1 calc PR . 1
C11A C 0.5769(8) 0.7098(11) 0.2914(13) 0.064(2) Uani 0.480(7) 1 d P . 2
H11C H 0.5694 0.6954 0.3451 0.076 Uiso 0.480(7) 1 calc PR . 2
H11D H 0.6228 0.7419 0.3303 0.076 Uiso 0.480(7) 1 calc PR . 2
C12 C 0.4988(7) 0.8244(9) 0.1378(11) 0.064(2) Uani 0.520(7) 1 d P . 1
H12A H 0.5219 0.8352 0.1054 0.095 Uiso 0.520(7) 1 calc PR . 1
H12B H 0.4923 0.8854 0.1607 0.095 Uiso 0.520(7) 1 calc PR . 1
H12C H 0.4531 0.7946 0.0838 0.095 Uiso 0.520(7) 1 calc PR . 1
C12A C 0.5189(8) 0.7761(12) 0.2033(14) 0.064(2) Uani 0.480(7) 1 d P . 2
H12D H 0.5272 0.7920 0.1514 0.095 Uiso 0.480(7) 1 calc PR . 2
H12E H 0.5189 0.8346 0.2373 0.095 Uiso 0.480(7) 1 calc PR . 2
H12F H 0.4736 0.7443 0.1647 0.095 Uiso 0.480(7) 1 calc PR . 2
C13 C 0.4598(5) 0.5000 0.3198(7) 0.075(3) Uani 1 2 d S . .
H13A H 0.4476 0.5000 0.3685 0.112 Uiso 1 2 calc SR . .
H13B H 0.4873 0.5569 0.3334 0.112 Uiso 0.50 1 calc PR . .
H13C H 0.4873 0.4431 0.3334 0.112 Uiso 0.50 1 calc PR . .
C14 C 0.3915(4) 0.5000 0.1989(6) 0.0417(18) Uani 1 2 d S . .
H14A H 0.3635 0.5569 0.1863 0.050 Uiso 0.50 1 calc PR . .
H14B H 0.3635 0.4431 0.1863 0.050 Uiso 0.50 1 calc PR . .
C15 C 0.3260(3) 0.2727(4) -0.1626(5) 0.0559(16) Uani 1 1 d . . .
H15A H 0.2985 0.2468 -0.1422 0.084 Uiso 1 1 calc R . .
H15B H 0.3564 0.2229 -0.1562 0.084 Uiso 1 1 calc R . .
H15C H 0.2945 0.2955 -0.2380 0.084 Uiso 1 1 calc R . .
C16 C 0.3705(3) 0.3547(4) -0.0873(4) 0.0380(12) Uani 1 1 d . . .
C17 C 0.8923(10) 0.5000 0.9182(15) 0.160(7) Uiso 1 2 d S . .
H17A H 0.8838 0.5350 0.9627 0.241 Uiso 0.50 1 calc PR . .
H17B H 0.9303 0.5306 0.9235 0.241 Uiso 0.50 1 calc PR . .
H17C H 0.9055 0.4343 0.9444 0.241 Uiso 0.50 1 calc PR . .
C18 C 0.8268(4) 0.5000 0.8008(7) 0.111(2) Uiso 1 2 d SG . .
C19 C 0.7606(6) 0.5167(9) 0.7743(8) 0.111(2) Uiso 0.50 1 d PG . .
H19 H 0.7580 0.5403 0.8284 0.133 Uiso 0.50 1 calc PR . .
C20 C 0.6985(4) 0.4986(12) 0.6681(9) 0.111(2) Uiso 1 2 d SG . .
H20 H 0.6543 0.5128 0.6497 0.133 Uiso 0.50 1 calc PR . .
C21 C 0.7026(5) 0.4586(10) 0.5884(6) 0.111(2) Uiso 0.50 1 d PG . .
H21 H 0.6611 0.4432 0.5179 0.133 Uiso 0.50 1 calc PR . .
C22 C 0.7688(6) 0.4419(8) 0.6149(8) 0.111(2) Uiso 0.50 1 d PG . .
H22 H 0.7715 0.4169 0.5616 0.133 Uiso 0.50 1 calc PR . .
C23 C 0.8309(5) 0.4626(7) 0.7211(10) 0.111(2) Uiso 0.50 1 d PG . .
H23 H 0.8751 0.4515 0.7388 0.133 Uiso 0.50 1 calc PR . .

loop_
_atom_site_aniso_label
_atom_site_aniso_U_11
_atom_site_aniso_U_22
_atom_site_aniso_U_33
_atom_site_aniso_U_23
_atom_site_aniso_U_13
_atom_site_aniso_U_12
Zn1 0.0308(5) 0.0395(5) 0.0624(6) 0.000 0.0253(5) 0.000
Zn2 0.0308(6) 0.0400(7) 0.0359(6) 0.000 0.0231(5) 0.000
Zn3 0.0307(4) 0.0413(5) 0.0413(5) 0.000 0.0256(4) 0.000
Zn4 0.0357(11) 0.0349(13) 0.0442(11) -0.0046(9) 0.0271(10) 0.0006(9)
Zn4A 0.0405(12) 0.0425(14) 0.0410(10) -0.0075(9) 0.0266(10) -0.0075(11)
O1 0.032(3) 0.064(4) 0.059(4) 0.000 0.026(3) 0.000
O2 0.024(3) 0.053(5) 0.041(4) 0.001(3) 0.014(3) 0.004(3)
O3 0.028(2) 0.052(3) 0.037(3) 0.000 0.021(2) 0.000
O4 0.065(3) 0.087(3) 0.066(3) -0.037(2) 0.055(2) -0.040(2)
O5 0.0367(19) 0.043(2) 0.049(2) -0.0066(17) 0.0311(18) -0.0042(16)
N1 0.036(2) 0.032(2) 0.070(3) 0.001(2) 0.029(2) -0.001(2)
N2 0.033(2) 0.040(3) 0.068(3) 0.004(2) 0.032(2) 0.001(2)
C1 0.064(4) 0.049(4) 0.087(5) -0.010(4) 0.035(4) -0.007(3)
C2 0.037(3) 0.036(3) 0.081(5) 0.003(3) 0.033(3) 0.000(2)
C3 0.049(4) 0.038(3) 0.103(6) 0.005(4) 0.047(4) -0.001(3)
C4 0.044(3) 0.048(4) 0.084(5) 0.014(4) 0.043(4) 0.007(3)
C5 0.083(5) 0.063(4) 0.104(6) 0.020(4) 0.072(5) 0.011(4)
C6 0.028(4) 0.039(4) 0.063(5) 0.000 0.027(4) 0.000
C7 0.033(4) 0.065(6) 0.067(6) 0.000 0.023(4) 0.000
C8 0.035(4) 0.054(5) 0.072(6) 0.000 0.031(4) 0.000
C10 0.024(5) 0.041(6) 0.043(6) 0.003(5) 0.012(5) -0.003(5)
C11 0.057(6) 0.056(6) 0.068(7) -0.011(4) 0.034(6) 0.005(4)
C11A 0.057(6) 0.056(6) 0.068(7) -0.011(4) 0.034(6) 0.005(4)
C12 0.057(6) 0.056(6) 0.068(7) -0.011(4) 0.034(6) 0.005(4)
C12A 0.057(6) 0.056(6) 0.068(7) -0.011(4) 0.034(6) 0.005(4)
C13 0.069(6) 0.118(9) 0.044(5) 0.000 0.039(5) 0.000
C14 0.053(5) 0.034(4) 0.056(5) 0.000 0.043(4) 0.000
C15 0.048(3) 0.059(4) 0.070(4) -0.022(3) 0.041(3) -0.017(3)
C16 0.038(3) 0.037(3) 0.044(3) -0.007(2) 0.028(3) -0.008(2)

loop_
_atom_type_symbol
_atom_type_description
_atom_type_scat_dispersion_real
_atom_type_scat_dispersion_imag
_atom_type_scat_source
C C 0.0033 0.0016 'International Tables Vol C Tables 4.2.6.8 and 6.1.1.4'
H H 0.0000 0.0000 'International Tables Vol C Tables 4.2.6.8 and 6.1.1.4'
N N 0.0061 0.0033 'International Tables Vol C Tables 4.2.6.8 and 6.1.1.4'
O O 0.0106 0.0060 'International Tables Vol C Tables 4.2.6.8 and 6.1.1.4'
Zn Zn 0.2839 1.4301 'International Tables Vol C Tables 4.2.6.8 and 6.1.1.4'

loop_
_geom_angle_atom_site_label_1
_geom_angle_atom_site_label_2
_geom_angle_atom_site_label_3
_geom_angle
_geom_angle_site_symmetry_1
_geom_angle_site_symmetry_3
_geom_angle_publ_flag
C8 Zn1 O1 121.5(3) . . ?
C8 Zn1 N1 122.40(18) . 6_565 ?
O1 Zn1 N1 95.67(17) . 6_565 ?
C8 Zn1 N1 122.40(18) . . ?
O1 Zn1 N1 95.67(17) . . ?
N1 Zn1 N1 91.7(3) 6_565 . ?
O3 Zn2 O3 180.0(3) 5_665 . ?
O3 Zn2 O4 96.51(14) 5_665 5_665 ?
O3 Zn2 O4 83.49(14) . 5_665 ?
O3 Zn2 O4 83.49(14) 5_665 . ?
O3 Zn2 O4 96.51(14) . . ?
O4 Zn2 O4 180.0(2) 5_665 . ?
O3 Zn2 O4 96.51(14) 5_665 2_655 ?
O3 Zn2 O4 83.49(14) . 2_655 ?
O4 Zn2 O4 89.1(3) 5_665 2_655 ?
O4 Zn2 O4 90.9(3) . 2_655 ?
O3 Zn2 O4 83.49(14) 5_665 6_565 ?
O3 Zn2 O4 96.51(14) . 6_565 ?
O4 Zn2 O4 90.9(3) 5_665 6_565 ?
O4 Zn2 O4 89.1(3) . 6_565 ?
O4 Zn2 O4 180.0(2) 2_655 6_565 ?
O3 Zn2 Zn4A 142.42(10) 5_665 . ?
O3 Zn2 Zn4A 37.58(10) . . ?
O4 Zn2 Zn4A 45.95(11) 5_665 . ?
O4 Zn2 Zn4A 134.05(11) . . ?
O4 Zn2 Zn4A 83.29(16) 2_655 . ?
O4 Zn2 Zn4A 96.71(16) 6_565 . ?
O3 Zn2 Zn4A 37.58(10) 5_665 5_665 ?
O3 Zn2 Zn4A 142.42(10) . 5_665 ?
O4 Zn2 Zn4A 134.05(11) 5_665 5_665 ?
O4 Zn2 Zn4A 45.95(11) . 5_665 ?
O4 Zn2 Zn4A 96.71(16) 2_655 5_665 ?
O4 Zn2 Zn4A 83.29(16) 6_565 5_665 ?
Zn4A Zn2 Zn4A 180.0 . 5_665 ?
O3 Zn2 Zn4A 142.42(10) 5_665 6_565 ?
O3 Zn2 Zn4A 37.58(10) . 6_565 ?
O4 Zn2 Zn4A 83.29(16) 5_665 6_565 ?
O4 Zn2 Zn4A 96.71(16) . 6_565 ?
O4 Zn2 Zn4A 45.95(11) 2_655 6_565 ?
O4 Zn2 Zn4A 134.05(11) 6_565 6_565 ?
Zn4A Zn2 Zn4A 48.68(16) . 6_565 ?
Zn4A Zn2 Zn4A 131.32(16) 5_665 6_565 ?
O3 Zn2 Zn4A 37.58(10) 5_665 2_655 ?
O3 Zn2 Zn4A 142.42(10) . 2_655 ?
O4 Zn2 Zn4A 96.71(16) 5_665 2_655 ?
O4 Zn2 Zn4A 83.29(16) . 2_655 ?
O4 Zn2 Zn4A 134.05(11) 2_655 2_655 ?
O4 Zn2 Zn4A 45.95(11) 6_565 2_655 ?
Zn4A Zn2 Zn4A 131.32(16) . 2_655 ?
Zn4A Zn2 Zn4A 48.68(16) 5_665 2_655 ?
Zn4A Zn2 Zn4A 180.00(13) 6_565 2_655 ?
O3 Zn2 Zn4 138.55(8) 5_665 . ?
O3 Zn2 Zn4 41.45(7) . . ?
O4 Zn2 Zn4 44.95(10) 5_665 . ?
O4 Zn2 Zn4 135.05(10) . . ?
O4 Zn2 Zn4 97.18(15) 2_655 . ?
O4 Zn2 Zn4 82.82(15) 6_565 . ?
Zn4A Zn2 Zn4 13.96(3) . . ?
Zn4A Zn2 Zn4 166.04(3) 5_665 . ?
Zn4A Zn2 Zn4 61.22(15) 6_565 . ?
Zn4A Zn2 Zn4 118.78(15) 2_655 . ?
O3 Zn2 Zn4 41.45(8) 5_665 5_665 ?
O3 Zn2 Zn4 138.55(8) . 5_665 ?
O4 Zn2 Zn4 135.05(10) 5_665 5_665 ?
O4 Zn2 Zn4 44.95(10) . 5_665 ?
O4 Zn2 Zn4 82.82(15) 2_655 5_665 ?
O4 Zn2 Zn4 97.18(15) 6_565 5_665 ?
Zn4A Zn2 Zn4 166.04(3) . 5_665 ?
Zn4A Zn2 Zn4 13.96(3) 5_665 5_665 ?
Zn4A Zn2 Zn4 118.78(15) 6_565 5_665 ?
Zn4A Zn2 Zn4 61.22(15) 2_655 5_665 ?
Zn4 Zn2 Zn4 180.0 . 5_665 ?
O3 Zn3 C14 124.1(3) . . ?
O3 Zn3 O5 102.42(13) . . ?
C14 Zn3 O5 113.03(16) . . ?
O3 Zn3 O5 102.42(13) . 6_565 ?
C14 Zn3 O5 113.03(16) . 6_565 ?
O5 Zn3 O5 98.3(2) . 6_565 ?
C11 Zn4 O3 146.2(5) . . ?
C11 Zn4 O4 122.4(5) . 5_665 ?
O3 Zn4 O4 82.71(18) . 5_665 ?
C11 Zn4 O2 120.7(5) . . ?
O3 Zn4 O2 80.1(2) . . ?
O4 Zn4 O2 85.5(3) 5_665 . ?
C11 Zn4 Zn2 145.9(5) . . ?
O3 Zn4 Zn2 39.63(13) . . ?
O4 Zn4 Zn2 45.93(10) 5_665 . ?
O2 Zn4 Zn2 92.2(2) . . ?
O2 Zn4A O3 107.1(3) . . ?
O2 Zn4A C11A 109.3(5) . . ?
O3 Zn4A C11A 131.1(5) . . ?
O2 Zn4A O2 21.5(3) . 6_565 ?
O3 Zn4A O2 85.6(2) . 6_565 ?
C11A Zn4A O2 126.9(5) . 6_565 ?
O2 Zn4A O4 106.0(3) . 5_665 ?
O3 Zn4A O4 85.56(18) . 5_665 ?
C11A Zn4A O4 113.9(5) . 5_665 ?
O2 Zn4A O4 104.5(3) 6_565 5_665 ?
O2 Zn4A Zn4A 58.3(2) . 6_565 ?
O3 Zn4A Zn4A 48.84(17) . 6_565 ?
C11A Zn4A Zn4A 148.5(5) . 6_565 ?
O2 Zn4A Zn4A 36.73(17) 6_565 6_565 ?
O4 Zn4A Zn4A 97.64(15) 5_665 6_565 ?
O2 Zn4A C10 22.2(3) . . ?
O3 Zn4A C10 125.1(3) . . ?
C11A Zn4A C10 99.3(5) . . ?
O2 Zn4A C10 41.7(3) 6_565 . ?
O4 Zn4A C10 93.3(3) 5_665 . ?
Zn4A Zn4A C10 77.3(2) 6_565 . ?
O2 Zn4A Zn2 111.3(3) . . ?
O3 Zn4A Zn2 39.29(14) . . ?
C11A Zn4A Zn2 138.6(5) . . ?
O2 Zn4A Zn2 94.4(2) 6_565 . ?
O4 Zn4A Zn2 46.31(10) 5_665 . ?
Zn4A Zn4A Zn2 65.66(8) 6_565 . ?
C10 Zn4A Zn2 115.5(3) . . ?
C10 O1 C10 69.9(10) 6_565 . ?
C10 O1 Zn1 133.6(5) 6_565 . ?
C10 O1 Zn1 133.6(5) . . ?
O2 O2 C10 100.3(5) 6_565 . ?
O2 O2 Zn4A 121.7(2) 6_565 . ?
C10 O2 Zn4A 131.6(7) . . ?
O2 O2 C10 47.6(4) 6_565 6_565 ?
C10 O2 C10 52.7(8) . 6_565 ?
Zn4A O2 C10 157.5(6) . 6_565 ?
C10 O2 Zn4A 132.6(6) . 6_565 ?
Zn4A O2 Zn4A 85.0(3) . 6_565 ?
C10 O2 Zn4A 81.9(4) 6_565 6_565 ?
O2 O2 Zn4 127.59(16) 6_565 . ?
C10 O2 Zn4 127.2(6) . . ?
C10 O2 Zn4 161.3(6) 6_565 . ?
Zn4A O2 Zn4 90.9(2) 6_565 . ?
Zn4A O3 Zn4A 82.3(3) . 6_565 ?
Zn4A O3 Zn3 125.8(2) . . ?
Zn4A O3 Zn3 125.8(2) 6_565 . ?
Zn4A O3 Zn2 103.13(18) . . ?
Zn4A O3 Zn2 103.13(18) 6_565 . ?
Zn3 O3 Zn2 111.4(2) . . ?
Zn4A O3 Zn4 103.5(3) 6_565 . ?
Zn3 O3 Zn4 110.56(16) . . ?
Zn2 O3 Zn4 98.92(15) . . ?
Zn4A O3 Zn4 103.5(3) . 6_565 ?
Zn3 O3 Zn4 110.56(16) . 6_565 ?
Zn2 O3 Zn4 98.92(15) . 6_565 ?
Zn4 O3 Zn4 124.6(3) . 6_565 ?
C16 O4 Zn4 135.9(3) . 5_665 ?
C16 O4 Zn4A 133.0(4) . 5_665 ?
C16 O4 Zn2 134.9(3) . . ?
Zn4 O4 Zn2 89.13(14) 5_665 . ?
Zn4A O4 Zn2 87.74(14) 5_665 . ?
C16 O5 Zn3 129.0(3) . . ?
C2 N1 N2 105.6(5) . . ?
C2 N1 Zn1 132.3(5) . . ?
N2 N1 Zn1 119.9(3) . . ?
C4 N2 N1 111.3(5) . . ?
C4 N2 C6 130.9(6) . . ?
N1 N2 C6 117.5(5) . . ?
C2 C1 H1A 109.5 . . ?
C2 C1 H1B 109.5 . . ?
H1A C1 H1B 109.5 . . ?
C2 C1 H1C 109.5 . . ?
H1A C1 H1C 109.5 . . ?
H1B C1 H1C 109.5 . . ?
N1 C2 C3 109.4(6) . . ?
N1 C2 C1 120.6(6) . . ?
C3 C2 C1 130.0(6) . . ?
C4 C3 C2 107.7(6) . . ?
C4 C3 H3 126.2 . . ?
C2 C3 H3 126.2 . . ?
N2 C4 C3 106.0(6) . . ?
N2 C4 C5 121.7(6) . . ?
C3 C4 C5 132.2(6) . . ?
C4 C5 H5A 109.5 . . ?
C4 C5 H5B 109.5 . . ?
H5A C5 H5B 109.5 . . ?
C4 C5 H5C 109.5 . . ?
H5A C5 H5C 109.5 . . ?
H5B C5 H5C 109.5 . . ?
N2 C6 N2 112.2(6) . 6_565 ?
N2 C6 H6A 109.2 . . ?
N2 C6 H6A 109.2 6_565 . ?
N2 C6 H6B 109.2 . . ?
N2 C6 H6B 109.2 6_565 . ?
H6A C6 H6B 107.9 . . ?
C8 C7 H7A 109.5 . . ?
C8 C7 H7B 109.5 . . ?
H7A C7 H7B 109.5 . . ?
C8 C7 H7C 109.5 . . ?
H7A C7 H7C 109.5 . . ?
H7B C7 H7C 109.5 . . ?
C7 C8 Zn1 117.3(6) . . ?
C7 C8 H8A 108.0 . . ?
Zn1 C8 H8A 108.0 . . ?
C7 C8 H8B 108.0 . . ?
Zn1 C8 H8B 108.0 . . ?
H8A C8 H8B 107.2 . . ?
C10 C9 H9A 109.5 . . ?
C10 C9 H9B 109.5 . . ?
H9A C9 H9B 109.5 . . ?
C10 C9 H9C 109.5 . . ?
H9A C9 H9C 109.5 . . ?
H9B C9 H9C 109.5 . . ?
O1 C10 O2 123.1(9) . . ?
O1 C10 C10 55.1(5) . 6_565 ?
O2 C10 C10 79.7(5) . 6_565 ?
O1 C10 C9 118.4(8) . . ?
O2 C10 C9 118.4(8) . . ?
C10 C10 C9 144.7(6) 6_565 . ?
O1 C10 O2 95.8(7) . 6_565 ?
C10 C10 O2 47.6(4) 6_565 6_565 ?
C9 C10 O2 142.9(9) . 6_565 ?
O1 C10 Zn4A 130.6(7) . . ?
C10 C10 Zn4A 102.7(2) 6_565 . ?
C9 C10 Zn4A 103.8(6) . . ?
O2 C10 Zn4A 56.3(3) 6_565 . ?
C12 C11 Zn4 109.8(9) . . ?
C12 C11 H11A 109.7 . . ?
Zn4 C11 H11A 109.7 . . ?
C12 C11 H11B 109.7 . . ?
Zn4 C11 H11B 109.7 . . ?
H11A C11 H11B 108.2 . . ?
C12A C11A Zn4A 110.8(10) . . ?
C12A C11A H11C 109.5 . . ?
Zn4A C11A H11C 109.5 . . ?
C12A C11A H11D 109.5 . . ?
Zn4A C11A H11D 109.5 . . ?
H11C C11A H11D 108.1 . . ?
C11A C12A H12D 109.5 . . ?
C11A C12A H12E 109.5 . . ?
H12D C12A H12E 109.5 . . ?
C11A C12A H12F 109.5 . . ?
H12D C12A H12F 109.5 . . ?
H12E C12A H12F 109.5 . . ?
C14 C13 H13A 109.5 . . ?
C14 C13 H13B 109.5 . . ?
H13A C13 H13B 109.5 . . ?
C14 C13 H13C 109.5 . . ?
H13A C13 H13C 109.5 . . ?
H13B C13 H13C 109.5 . . ?
C13 C14 Zn3 113.1(5) . . ?
C13 C14 H14A 109.0 . . ?
Zn3 C14 H14A 109.0 . . ?
C13 C14 H14B 109.0 . . ?
Zn3 C14 H14B 109.0 . . ?
H14A C14 H14B 107.8 . . ?
C16 C15 H15A 109.5 . . ?
C16 C15 H15B 109.5 . . ?
H15A C15 H15B 109.5 . . ?
C16 C15 H15C 109.5 . . ?
H15A C15 H15C 109.5 . . ?
H15B C15 H15C 109.5 . . ?
O5 C16 O4 123.3(5) . . ?
O5 C16 C15 118.5(4) . . ?
O4 C16 C15 118.2(5) . . ?
C18 C17 H17A 109.5 . . ?
C18 C17 H17B 109.5 . . ?
H17A C17 H17B 109.5 . . ?
C18 C17 H17C 109.5 . . ?
H17A C17 H17C 109.5 . . ?
H17B C17 H17C 109.5 . . ?
C19 C18 C23 120.0 . . ?
C19 C18 C17 120.5(10) . . ?
C23 C18 C17 118.1(10) . . ?
C18 C19 C20 120.5 . . ?
C18 C19 H19 119.8 . . ?
C20 C19 H19 119.8 . . ?
C21 C20 C19 119.5 . . ?
C21 C20 H20 120.3 . . ?
C19 C20 H20 120.3 . . ?
C20 C21 C22 120.0 . . ?
C20 C21 H21 120.0 . . ?
C22 C21 H21 120.0 . . ?
C23 C22 C21 120.0 . . ?
C23 C22 H22 120.0 . . ?
C21 C22 H22 120.0 . . ?
C22 C23 C18 120.0 . . ?
C22 C23 H23 120.0 . . ?
C18 C23 H23 120.0 . . ?

loop_
_geom_bond_atom_site_label_1
_geom_bond_atom_site_label_2
_geom_bond_distance
_geom_bond_site_symmetry_2
_geom_bond_publ_flag
Zn1 C8 1.956(9) . ?
Zn1 O1 2.037(5) . ?
Zn1 N1 2.085(5) 6_565 ?
Zn1 N1 2.085(5) . ?
Zn2 O3 1.957(5) 5_665 ?
Zn2 O3 1.957(5) . ?
Zn2 O4 2.178(4) 5_665 ?
Zn2 O4 2.178(4) . ?
Zn2 O4 2.178(4) 2_655 ?
Zn2 O4 2.178(4) 6_565 ?
Zn2 Zn4A 3.0101(18) . ?
Zn2 Zn4A 3.0101(18) 5_665 ?
Zn2 Zn4A 3.0101(18) 6_565 ?
Zn2 Zn4A 3.0101(18) 2_655 ?
Zn2 Zn4 3.0315(18) . ?
Zn2 Zn4 3.0315(18) 5_665 ?
Zn3 O3 1.940(4) . ?
Zn3 C14 1.974(7) . ?
Zn3 O5 2.089(3) . ?
Zn3 O5 2.089(3) 6_565 ?
Zn4 C11 1.898(15) . ?
Zn4 O3 2.031(3) . ?
Zn4 O4 2.142(4) 5_665 ?
Zn4 O2 2.199(8) . ?
Zn4A O2 1.489(8) . ?
Zn4A O3 1.885(4) . ?
Zn4A C11A 1.934(14) . ?
Zn4A O2 2.118(8) 6_565 ?
Zn4A O4 2.165(4) 5_665 ?
Zn4A Zn4A 2.481(7) 6_565 ?
Zn4A C10 2.520(10) . ?
O1 C10 1.196(10) 6_565 ?
O1 C10 1.196(10) . ?
O2 O2 0.915(12) 6_565 ?
O2 C10 1.272(10) . ?
O2 C10 1.694(10) 6_565 ?
O2 Zn4A 2.118(8) 6_565 ?
O3 Zn4A 1.885(4) 6_565 ?
O3 Zn4 2.031(3) 6_565 ?
O4 C16 1.267(6) . ?
O4 Zn4 2.142(4) 5_665 ?
O4 Zn4A 2.165(4) 5_665 ?
O5 C16 1.241(6) . ?
N1 C2 1.338(7) . ?
N1 N2 1.378(7) . ?
N2 C4 1.352(7) . ?
N2 C6 1.437(6) . ?
C1 C2 1.485(9) . ?
C1 H1A 0.9600 . ?
C1 H1B 0.9600 . ?
C1 H1C 0.9600 . ?
C2 C3 1.393(9) . ?
C3 C4 1.367(9) . ?
C3 H3 0.9300 . ?
C4 C5 1.489(9) . ?
C5 H5A 0.9600 . ?
C5 H5B 0.9600 . ?
C5 H5C 0.9600 . ?
C6 N2 1.437(6) 6_565 ?
C6 H6A 0.9700 . ?
C6 H6B 0.9700 . ?
C7 C8 1.510(11) . ?
C7 H7A 0.9600 . ?
C7 H7B 0.9600 . ?
C7 H7C 0.9600 . ?
C8 H8A 0.9700 . ?
C8 H8B 0.9700 . ?
C9 C10 1.488(12) . ?
C9 H9A 0.9600 . ?
C9 H9B 0.9600 . ?
C9 H9C 0.9600 . ?
C10 C10 1.370(19) 6_565 ?
C10 O2 1.694(10) 6_565 ?
C11 C12 1.588(19) . ?
C11 H11A 0.9700 . ?
C11 H11B 0.9700 . ?
C11A C12A 1.502(19) . ?
C11A H11C 0.9700 . ?
C11A H11D 0.9700 . ?
C12 H12A 0.9600 . ?
C12 H12B 0.9600 . ?
C12 H12C 0.9600 . ?
C12A H12D 0.9600 . ?
C12A H12E 0.9600 . ?
C12A H12F 0.9600 . ?
C13 C14 1.530(12) . ?
C13 H13A 0.9600 . ?
C13 H13B 0.9600 . ?
C13 H13C 0.9600 . ?
C14 H14A 0.9700 . ?
C14 H14B 0.9700 . ?
C15 C16 1.488(7) . ?
C15 H15A 0.9600 . ?
C15 H15B 0.9600 . ?
C15 H15C 0.9600 . ?
C17 C18 1.479(18) . ?
C17 H17A 0.9600 . ?
C17 H17B 0.9600 . ?
C17 H17C 0.9600 . ?
C18 C19 1.3901 . ?
C18 C23 1.3898 . ?
C19 C20 1.3832 . ?
C19 H19 0.9300 . ?
C20 C21 1.4040 . ?
C20 H20 0.9300 . ?
C21 C22 1.3900 . ?
C21 H21 0.9300 . ?
C22 C23 1.3900 . ?
C22 H22 0.9300 . ?
C23 H23 0.9300 . ?
